data_2235919
loop_
_publ_author_name
'Padayachy, Kamentheren'
'Fernandes, Manuel A.'
'Marques, Helder M.'
'de Sousa, Alvaro S.'

_publ_section_title
;
 Bis(2-bromoethyl)ammonium bromide
;
_journal_coeditor_code LR2074
_journal_issue 8
_journal_name_full 'Acta Crystallographica Section E'
_journal_page_first o2570
_journal_page_last o2571
_journal_paper_doi 10.1107/S1600536812033417
_journal_volume 68
_journal_year 2012
_chemical_formula_iupac 'C4 H10 Br2 N +, Br -'
_chemical_formula_moiety 'C4 H10 Br2 N +, Br -'
_chemical_formula_sum 'C4 H10 Br3 N'
_chemical_formula_weight 311.86
_chemical_name_systematic
;
bis(2-bromoethyl)ammonium bromide
;
_space_group_IT_number 4
_symmetry_cell_setting monoclinic
_symmetry_space_group_name_Hall 'P 2yb'
_symmetry_space_group_name_H-M 'P 1 21 1'
_atom_sites_solution_hydrogens geom
_atom_sites_solution_primary direct
_atom_sites_solution_secondary difmap
_audit_creation_method SHELXL-97
_cell_angle_alpha 90.00
_cell_angle_beta 117.450(5)
_cell_angle_gamma 90.00
_cell_formula_units_Z 8
_cell_length_a 15.8861(13)
_cell_length_b 7.4891(6)
_cell_length_c 17.1018(18)
_cell_measurement_reflns_used 1740
_cell_measurement_temperature 173(2)
_cell_measurement_theta_max 28.00
_cell_measurement_theta_min 2.68
_cell_volume 1805.6(3)
_computing_cell_refinement 'APEX2 (Bruker, 2005)'
_computing_data_collection 'APEX2 (Bruker, 2005)'
_computing_data_reduction '<i>SAINT-NT</i> (Bruker, 2005)'
_computing_molecular_graphics '<i>PLATON</i> (Spek, 2009)'
_computing_publication_material
;
<i>WinGX</i> (Farrugia, 1999) and <i>PLATON</i> (Spek, 2009)
;
_computing_structure_refinement 'SHELXL97 (Sheldrick, 2008)'
_computing_structure_solution 'SHELXS97 (Sheldrick, 2008)'
_diffrn_ambient_temperature 173(2)
_diffrn_measured_fraction_theta_full 0.998
_diffrn_measured_fraction_theta_max 0.998
_diffrn_measurement_device_type 'Bruker APEXII CCD area-detector'
_diffrn_measurement_method 'phi and omega scans'
_diffrn_radiation_monochromator graphite
_diffrn_radiation_source 'fine-focus sealed tube'
_diffrn_radiation_type MoK\a
_diffrn_radiation_wavelength 0.71073
_diffrn_reflns_av_R_equivalents 0.1427
_diffrn_reflns_av_sigmaI/netI 0.1940
_diffrn_reflns_limit_h_max 20
_diffrn_reflns_limit_h_min -19
_diffrn_reflns_limit_k_max 9
_diffrn_reflns_limit_k_min -9
_diffrn_reflns_limit_l_max 8
_diffrn_reflns_limit_l_min -21
_diffrn_reflns_number 10233
_diffrn_reflns_theta_full 27.00
_diffrn_reflns_theta_max 27.00
_diffrn_reflns_theta_min 1.34
_exptl_absorpt_coefficient_mu 13.324
_exptl_absorpt_correction_T_max 0.5523
_exptl_absorpt_correction_T_min 0.0826
_exptl_absorpt_correction_type integration
_exptl_absorpt_process_details
;
[face indexed absorption corrections carried out with XPREP (Bruker,
2005)]
;
_exptl_crystal_colour colourless
_exptl_crystal_density_diffrn 2.294
_exptl_crystal_density_method 'not measured'
_exptl_crystal_description needle
_exptl_crystal_F_000 1168
_exptl_crystal_size_max 0.59
_exptl_crystal_size_mid 0.08
_exptl_crystal_size_min 0.02
_refine_diff_density_max 2.125
_refine_diff_density_min -2.010
_refine_ls_abs_structure_details 'Flack (1983), 2573 Friedel pairs'
_refine_ls_abs_structure_Flack 0.15(12)
_refine_ls_extinction_method none
_refine_ls_goodness_of_fit_ref 0.980
_refine_ls_hydrogen_treatment constr
_refine_ls_matrix_type full
_refine_ls_number_parameters 290
_refine_ls_number_reflns 6819
_refine_ls_number_restraints 85
_refine_ls_restrained_S_all 0.974
_refine_ls_R_factor_all 0.1492
_refine_ls_R_factor_gt 0.1073
_refine_ls_shift/su_max 0.000
_refine_ls_shift/su_mean 0.000
_refine_ls_structure_factor_coef Fsqd
_refine_ls_weighting_details 'calc w=1/[\s^2^(Fo^2^)+(0.1648P)^2^+0.0000P] where P=(Fo^2^+2Fc^2^)/3'
_refine_ls_weighting_scheme calc
_refine_ls_wR_factor_gt 0.2555
_refine_ls_wR_factor_ref 0.2846
_reflns_number_gt 4058
_reflns_number_total 6819
_reflns_threshold_expression I>2sigma(I)
_cod_data_source_file lr2074.cif
_cod_data_source_block I
_cod_original_sg_symbol_H-M 'P 21'
_cod_database_code 2235919
_cod_database_fobs_code 2235919

loop_
_symmetry_equiv_pos_as_xyz
'x, y, z'
'-x, y+1/2, -z'

loop_
_atom_site_type_symbol
_atom_site_label
_atom_site_fract_x
_atom_site_fract_y
_atom_site_fract_z
_atom_site_U_iso_or_equiv
_atom_site_adp_type
_atom_site_calc_flag
_atom_site_refinement_flags
_atom_site_occupancy
_atom_site_symmetry_multiplicity
C C1 0.890(2) 0.595(5) 0.623(2) 0.032(8) Uani d U 1 1
H H1C 0.8598 0.4761 0.6060 0.038 Uiso calc R 1 1
H H1D 0.8621 0.6552 0.6580 0.038 Uiso calc R 1 1
C C2 0.868(2) 0.699(5) 0.5452(19) 0.023(7) Uani d U 1 1
H H2C 0.9002 0.8161 0.5628 0.028 Uiso calc R 1 1
H H2D 0.7989 0.7205 0.5133 0.028 Uiso calc R 1 1
C C3 0.842(3) 0.666(5) 0.388(2) 0.032(8) Uani d U 1 1
H H3C 0.7739 0.6447 0.3672 0.038 Uiso calc R 1 1
H H3D 0.8522 0.7949 0.3824 0.038 Uiso calc R 1 1
C C4 0.877(3) 0.559(5) 0.334(2) 0.038(10) Uani d U 1 1
H H4C 0.8756 0.4302 0.3461 0.046 Uiso calc R 1 1
H H4D 0.9425 0.5935 0.3487 0.046 Uiso calc R 1 1
N N1 0.8992(19) 0.607(4) 0.4843(16) 0.024(6) Uani d . 1 1
H H1A 0.8926 0.4855 0.4877 0.029 Uiso calc R 1 1
H H1B 0.9624 0.6305 0.5030 0.029 Uiso calc R 1 1
Br Br1 1.0262(4) 0.5657(7) 0.6975(3) 0.0567(14) Uani d . 1 1
Br Br2 0.7909(3) 0.6111(6) 0.2100(2) 0.0343(9) Uani d . 1 1
C C5 0.635(2) 0.016(4) 0.6613(18) 0.024(7) Uani d U 1 1
H H5A 0.6675 -0.0672 0.6393 0.028 Uiso calc R 1 1
H H5B 0.5687 -0.0248 0.6399 0.028 Uiso calc R 1 1
C C6 0.636(2) 0.202(4) 0.6290(19) 0.024(7) Uani d U 1 1
H H6A 0.7028 0.2446 0.6549 0.029 Uiso calc R 1 1
H H6B 0.6010 0.2825 0.6493 0.029 Uiso calc R 1 1
C C7 0.649(3) 0.109(6) 0.492(2) 0.041(9) Uani d U 1 1
H H7A 0.7174 0.1302 0.5296 0.049 Uiso calc R 1 1
H H7B 0.6366 -0.0201 0.4924 0.049 Uiso calc R 1 1
C C8 0.623(2) 0.165(4) 0.4031(18) 0.027(7) Uani d U 1 1
H H8A 0.6652 0.1042 0.3834 0.033 Uiso calc R 1 1
H H8B 0.6350 0.2953 0.4036 0.033 Uiso calc R 1 1
N N2 0.5926(19) 0.211(4) 0.5289(15) 0.027(7) Uani d . 1 1
H H2A 0.5321 0.1649 0.5050 0.032 Uiso calc R 1 1
H H2B 0.5880 0.3284 0.5119 0.032 Uiso calc R 1 1
Br Br5 0.4962(3) 0.1204(6) 0.3201(2) 0.0408(9) Uani d . 1 1
Br Br6 0.7005(3) 0.0235(6) 0.7903(2) 0.0346(9) Uani d . 1 1
C C9 0.273(2) 0.611(5) -0.1351(19) 0.029(7) Uani d U 1 1
H H9A 0.2123 0.6703 -0.1729 0.034 Uiso calc R 1 1
H H9B 0.2592 0.4882 -0.1235 0.034 Uiso calc R 1 1
C C10 0.321(2) 0.710(5) -0.048(2) 0.039(9) Uani d . 1 1
H H10A 0.3297 0.8364 -0.0594 0.047 Uiso calc R 1 1
H H10B 0.2788 0.7064 -0.0197 0.047 Uiso calc R 1 1
C C11 0.455(3) 0.690(5) 0.106(2) 0.034(9) Uani d . 1 1
H H11A 0.4765 0.8159 0.1101 0.040 Uiso calc R 1 1
H H11B 0.4065 0.6839 0.1261 0.040 Uiso calc R 1 1
C C12 0.538(3) 0.574(6) 0.163(2) 0.046(11) Uani d U 1 1
H H12A 0.5926 0.5979 0.1510 0.055 Uiso calc R 1 1
H H12B 0.5207 0.4463 0.1507 0.055 Uiso calc R 1 1
N N3 0.4142(18) 0.629(4) 0.0114(15) 0.023(6) Uani d U 1 1
H H3A 0.4564 0.6549 -0.0098 0.028 Uiso calc R 1 1
H H3B 0.4074 0.5064 0.0101 0.028 Uiso calc R 1 1
Br Br8 0.5708(3) 0.6336(6) 0.2858(2) 0.0334(9) Uani d . 1 1
Br Br9 0.3459(3) 0.5968(8) -0.1998(3) 0.0546(13) Uani d . 1 1
C C13 0.769(3) 0.542(5) -0.121(2) 0.037(9) Uani d U 1 1
H H13A 0.7071 0.6012 -0.1541 0.045 Uiso calc R 1 1
H H13B 0.7583 0.4202 -0.1056 0.045 Uiso calc R 1 1
C C14 0.830(2) 0.647(5) -0.037(2) 0.031(8) Uani d . 1 1
H H14A 0.8405 0.7689 -0.0532 0.037 Uiso calc R 1 1
H H14B 0.7944 0.6584 -0.0024 0.037 Uiso calc R 1 1
C C15 0.966(3) 0.625(5) 0.111(2) 0.035(8) Uani d U 1 1
H H15A 0.9812 0.7533 0.1129 0.042 Uiso calc R 1 1
H H15B 0.9195 0.6104 0.1342 0.042 Uiso calc R 1 1
C C16 1.051(3) 0.525(5) 0.165(2) 0.038(9) Uani d U 1 1
H H16A 1.1015 0.5575 0.1491 0.046 Uiso calc R 1 1
H H16B 1.0382 0.3959 0.1546 0.046 Uiso calc R 1 1
N N4 0.9227(19) 0.561(4) 0.0182(16) 0.026(6) Uani d . 1 1
H H4A 0.9634 0.5856 -0.0051 0.031 Uiso calc R 1 1
H H4B 0.9147 0.4394 0.0172 0.031 Uiso calc R 1 1
Br Br11 1.0931(3) 0.5783(5) 0.2892(2) 0.0327(10) Uani d . 1 1
Br Br12 0.8319(3) 0.5275(7) -0.1957(3) 0.0483(11) Uani d . 1 1
Br Br3 0.6231(2) 0.6258(6) 0.5118(2) 0.0284(8) Uani d . 1 1
Br Br4 0.8830(2) 0.1738(4) 0.4877(2) 0.0282(9) Uani d . 1 1
Br Br7 0.3904(2) 0.1919(5) 0.0112(2) 0.0289(9) Uani d . 1 1
Br Br10 0.8945(2) 0.1288(5) 0.0195(2) 0.0284(8) Uani d . 1 1

loop_
_atom_site_aniso_label
_atom_site_aniso_U_11
_atom_site_aniso_U_22
_atom_site_aniso_U_33
_atom_site_aniso_U_12
_atom_site_aniso_U_13
_atom_site_aniso_U_23
C1 0.033(9) 0.032(9) 0.032(9) 0.000(5) 0.017(6) -0.001(5)
C2 0.024(8) 0.021(8) 0.023(8) 0.003(5) 0.009(5) -0.002(5)
C3 0.030(9) 0.033(10) 0.033(9) 0.000(5) 0.015(6) 0.000(5)
C4 0.039(11) 0.038(11) 0.036(10) 0.000(5) 0.017(6) 0.000(5)
N1 0.032(15) 0.014(13) 0.034(13) -0.009(12) 0.022(13) -0.002(13)
Br1 0.042(3) 0.070(4) 0.044(2) -0.009(2) 0.008(2) 0.005(2)
Br2 0.0287(19) 0.041(2) 0.0319(18) 0.000(2) 0.0127(16) 0.005(2)
C5 0.025(8) 0.026(8) 0.022(8) 0.000(5) 0.013(5) 0.001(5)
C6 0.024(8) 0.025(8) 0.026(8) 0.001(5) 0.013(5) 0.001(5)
C7 0.042(10) 0.040(10) 0.041(10) 0.001(5) 0.020(6) -0.002(5)
C8 0.025(8) 0.029(9) 0.028(8) -0.001(5) 0.013(5) 0.000(5)
N2 0.032(17) 0.012(12) 0.019(12) -0.006(12) -0.003(12) -0.003(11)
Br5 0.034(2) 0.037(2) 0.049(2) 0.004(2) 0.0167(18) -0.005(2)
Br6 0.032(2) 0.040(2) 0.0327(19) 0.0076(17) 0.0154(17) 0.0036(17)
C9 0.026(8) 0.027(8) 0.031(8) -0.001(5) 0.011(5) -0.001(5)
C10 0.012(17) 0.04(2) 0.06(2) 0.003(16) 0.008(17) -0.005(19)
C11 0.05(3) 0.017(15) 0.05(2) -0.006(16) 0.04(2) 0.001(16)
C12 0.045(11) 0.047(12) 0.045(11) 0.002(5) 0.022(7) -0.002(5)
N3 0.023(7) 0.022(7) 0.024(7) -0.001(5) 0.011(5) -0.002(5)
Br8 0.0307(19) 0.037(2) 0.0353(18) -0.0017(19) 0.0178(16) -0.0001(19)
Br9 0.055(3) 0.070(3) 0.039(2) -0.010(3) 0.022(2) -0.006(2)
C13 0.037(10) 0.037(10) 0.037(10) 0.000(5) 0.016(6) 0.003(5)
C14 0.027(18) 0.022(18) 0.032(17) 0.002(15) 0.003(15) -0.011(15)
C15 0.034(9) 0.034(9) 0.035(9) 0.003(5) 0.014(6) -0.002(5)
C16 0.036(10) 0.038(10) 0.038(10) 0.004(5) 0.016(6) -0.003(5)
N4 0.023(14) 0.032(16) 0.019(12) -0.017(12) 0.007(12) -0.005(11)
Br11 0.026(2) 0.041(2) 0.0324(19) -0.0030(17) 0.0152(17) 0.0005(16)
Br12 0.054(3) 0.054(3) 0.041(2) -0.018(2) 0.025(2) -0.009(2)
Br3 0.0292(18) 0.0185(18) 0.0437(18) -0.0031(16) 0.0221(15) -0.0011(17)
Br4 0.0198(17) 0.023(2) 0.047(2) 0.0011(13) 0.0193(16) 0.0033(15)
Br7 0.0259(19) 0.0210(19) 0.046(2) -0.0032(14) 0.0216(17) -0.0019(15)
Br10 0.0318(19) 0.0171(17) 0.0480(19) -0.0017(16) 0.0284(17) 0.0005(17)

loop_
_atom_type_symbol
_atom_type_description
_atom_type_scat_dispersion_real
_atom_type_scat_dispersion_imag
_atom_type_scat_source
C C 0.0033 0.0016 'International Tables Vol C Tables 4.2.6.8 and 6.1.1.4'
Br Br -0.2901 2.4595 'International Tables Vol C Tables 4.2.6.8 and 6.1.1.4'
N N 0.0061 0.0033 'International Tables Vol C Tables 4.2.6.8 and 6.1.1.4'
H H 0.0000 0.0000 'International Tables Vol C Tables 4.2.6.8 and 6.1.1.4'

loop_
_geom_angle_atom_site_label_1
_geom_angle_atom_site_label_2
_geom_angle_atom_site_label_3
_geom_angle
C2 C1 Br1 112(2)
C2 C1 H1C 109.2
Br1 C1 H1C 109.2
C2 C1 H1D 109.2
Br1 C1 H1D 109.2
H1C C1 H1D 107.9
C1 C2 N1 112(3)
C1 C2 H2C 109.1
N1 C2 H2C 109.1
C1 C2 H2D 109.1
N1 C2 H2D 109.1
H2C C2 H2D 107.8
C4 C3 N1 108(3)
C4 C3 H3C 110.1
N1 C3 H3C 110.1
C4 C3 H3D 110.1
N1 C3 H3D 110.1
H3C C3 H3D 108.4
C3 C4 Br2 107(2)
C3 C4 H4C 110.3
Br2 C4 H4C 110.3
C3 C4 H4D 110.3
Br2 C4 H4D 110.3
H4C C4 H4D 108.6
C2 N1 C3 113(3)
C2 N1 H1A 108.9
C3 N1 H1A 108.9
C2 N1 H1B 108.9
C3 N1 H1B 108.9
H1A N1 H1B 107.8
C6 C5 Br6 107(2)
C6 C5 H5A 110.2
Br6 C5 H5A 110.2
C6 C5 H5B 110.2
Br6 C5 H5B 110.2
H5A C5 H5B 108.5
C5 C6 N2 112(3)
C5 C6 H6A 109.2
N2 C6 H6A 109.2
C5 C6 H6B 109.2
N2 C6 H6B 109.2
H6A C6 H6B 107.9
C8 C7 N2 111(3)
C8 C7 H7A 109.4
N2 C7 H7A 109.4
C8 C7 H7B 109.4
N2 C7 H7B 109.4
H7A C7 H7B 108.0
C7 C8 Br5 115(2)
C7 C8 H8A 108.5
Br5 C8 H8A 108.5
C7 C8 H8B 108.5
Br5 C8 H8B 108.5
H8A C8 H8B 107.5
C7 N2 C6 113(3)
C7 N2 H2A 108.9
C6 N2 H2A 108.9
C7 N2 H2B 108.9
C6 N2 H2B 108.9
H2A N2 H2B 107.7
C10 C9 Br9 116(2)
C10 C9 H9A 108.4
Br9 C9 H9A 108.4
C10 C9 H9B 108.4
Br9 C9 H9B 108.4
H9A C9 H9B 107.4
N3 C10 C9 111(3)
N3 C10 H10A 109.4
C9 C10 H10A 109.4
N3 C10 H10B 109.4
C9 C10 H10B 109.4
H10A C10 H10B 108.0
C12 C11 N3 110(3)
C12 C11 H11A 109.8
N3 C11 H11A 109.8
C12 C11 H11B 109.8
N3 C11 H11B 109.8
H11A C11 H11B 108.2
C11 C12 Br8 106(3)
C11 C12 H12A 110.5
Br8 C12 H12A 110.5
C11 C12 H12B 110.5
Br8 C12 H12B 110.5
H12A C12 H12B 108.6
C10 N3 C11 114(3)
C10 N3 H3A 108.7
C11 N3 H3A 108.7
C10 N3 H3B 108.7
C11 N3 H3B 108.7
H3A N3 H3B 107.6
C14 C13 Br12 111(3)
C14 C13 H13A 109.4
Br12 C13 H13A 109.4
C14 C13 H13B 109.4
Br12 C13 H13B 109.4
H13A C13 H13B 108.0
N4 C14 C13 113(3)
N4 C14 H14A 109.1
C13 C14 H14A 109.1
N4 C14 H14B 109.1
C13 C14 H14B 109.1
H14A C14 H14B 107.8
C16 C15 N4 111(3)
C16 C15 H15A 109.5
N4 C15 H15A 109.5
C16 C15 H15B 109.5
N4 C15 H15B 109.5
H15A C15 H15B 108.1
C15 C16 Br11 110(3)
C15 C16 H16A 109.6
Br11 C16 H16A 109.6
C15 C16 H16B 109.6
Br11 C16 H16B 109.6
H16A C16 H16B 108.1
C14 N4 C15 112(3)
C14 N4 H4A 109.2
C15 N4 H4A 109.2
C14 N4 H4B 109.2
C15 N4 H4B 109.2
H4A N4 H4B 107.9

loop_
_geom_bond_atom_site_label_1
_geom_bond_atom_site_label_2
_geom_bond_distance
C1 C2 1.44(5)
C1 Br1 1.96(3)
C1 H1C 0.9900
C1 H1D 0.9900
C2 N1 1.51(4)
C2 H2C 0.9900
C2 H2D 0.9900
C3 C4 1.50(5)
C3 N1 1.53(4)
C3 H3C 0.9900
C3 H3D 0.9900
C4 Br2 1.96(3)
C4 H4C 0.9900
C4 H4D 0.9900
N1 H1A 0.9200
N1 H1B 0.9200
C5 C6 1.50(4)
C5 Br6 1.96(3)
C5 H5A 0.9900
C5 H5B 0.9900
C6 N2 1.52(4)
C6 H6A 0.9900
C6 H6B 0.9900
C7 C8 1.44(5)
C7 N2 1.51(5)
C7 H7A 0.9900
C7 H7B 0.9900
C8 Br5 1.89(3)
C8 H8A 0.9900
C8 H8B 0.9900
N2 H2A 0.9200
N2 H2B 0.9200
C9 C10 1.51(5)
C9 Br9 1.93(3)
C9 H9A 0.9900
C9 H9B 0.9900
C10 N3 1.49(4)
C10 H10A 0.9900
C10 H10B 0.9900
C11 C12 1.50(5)
C11 N3 1.51(4)
C11 H11A 0.9900
C11 H11B 0.9900
C12 Br8 1.97(4)
C12 H12A 0.9900
C12 H12B 0.9900
N3 H3A 0.9200
N3 H3B 0.9200
C13 C14 1.53(5)
C13 Br12 1.94(4)
C13 H13A 0.9900
C13 H13B 0.9900
C14 N4 1.48(4)
C14 H14A 0.9900
C14 H14B 0.9900
C15 C16 1.45(5)
C15 N4 1.49(4)
C15 H15A 0.9900
C15 H15B 0.9900
C16 Br11 1.95(3)
C16 H16A 0.9900
C16 H16B 0.9900
N4 H4A 0.9200
N4 H4B 0.9200

loop_
_geom_hbond_atom_site_label_D
_geom_hbond_atom_site_label_H
_geom_hbond_atom_site_label_A
_geom_hbond_site_symmetry_A
_geom_hbond_distance_DH
_geom_hbond_distance_HA
_geom_hbond_distance_DA
_geom_hbond_angle_DHA
_geom_hbond_publ_flag
N1 H1A Br4 . 0.92 2.34 3.26(3) 174.6 y
N1 H1B Br4 2_756 0.92 2.41 3.31(3) 164.9 y
N2 H2B Br3 . 0.92 2.30 3.18(3) 161.0 y
N2 H2A Br3 2_646 0.92 2.37 3.23(3) 156.5 y
N3 H3B Br7 . 0.92 2.37 3.29(3) 178.2 y
N3 H3A Br7 2_655 0.92 2.46 3.33(3) 158.9 y
N4 H4B Br10 . 0.92 2.35 3.27(3) 178.0 y
N4 H4A Br10 2_755 0.92 2.40 3.29(3) 162.0 y
C1 H1D Br12 1_556 1.00 2.92 3.66(3) 131 y
C2 H2C Br4 1_565 0.99 2.93 3.73(4) 138 y
C2 H2D Br3 . 0.99 2.87 3.70(4) 143 y
C3 H3C Br8 . 0.98 2.87 3.84(5) 170 y
C7 H7B Br3 1_545 0.99 2.69 3.68(5) 173 y
C9 H9A Br1 1_454 0.99 2.87 3.65(3) 137 y
C10 H10A Br7 1_565 0.99 2.90 3.77(4) 148 y
C10 H10B Br10 2_655 0.99 2.82 3.72(4) 153 y
C12 H12A Br2 . 1.00 2.83 3.73(5) 150 y
C14 H14A Br10 1_565 0.99 2.93 3.75(4) 142 y
C14 H14B Br7 2_655 0.99 2.88 3.74(4) 145 y
C15 H15B Br2 . 0.99 2.88 3.87(5) 173 y
C16 H16A Br6 2_756 0.99 2.83 3.66(5) 141 y

loop_
_geom_torsion_atom_site_label_1
_geom_torsion_atom_site_label_2
_geom_torsion_atom_site_label_3
_geom_torsion_atom_site_label_4
_geom_torsion
_geom_torsion_publ_flag
Br1 C1 C2 N1 65(3) y
N1 C3 C4 Br2 172(2) y
C1 C2 N1 C3 155(3) ?
C4 C3 N1 C2 -177(3) ?
Br6 C5 C6 N2 176(2) y
N2 C7 C8 Br5 -63(4) y
C8 C7 N2 C6 -162(3) ?
C5 C6 N2 C7 -66(4) ?
Br9 C9 C10 N3 -57(4) y
N3 C11 C12 Br8 -169(2) y
C9 C10 N3 C11 -167(3) ?
C12 C11 N3 C10 168(3) ?
Br12 C13 C14 N4 -62(3) y
N4 C15 C16 Br11 -169(2) y
C13 C14 N4 C15 -160(3) ?
C16 C15 N4 C14 174(3) ?

loop_
_cod_related_entry_id
_cod_related_entry_database
_cod_related_entry_code
1 ChemSpider 11663549
